data_1564701
loop_
_publ_author_name
'Zhang, Shiyu'
'Panda, Dillip K.'
'Yadav, Ashok'
'Zhou, Wei'
'Saha, Sourav'

_publ_section_title
;
 Effects of intervalence charge transfer interaction between \p-stacked
 mixed valent tetrathiafulvalene ligands on the electrical conductivity of
 3D metal--organic frameworks
;
_journal_name_full 'Chemical Science'
_journal_paper_doi 10.1039/D1SC04338B
_journal_year 2021
_chemical_formula_sum 'C10 H8 K4 O12 S4'
_chemical_formula_weight 604.80
_space_group_crystal_system monoclinic
_space_group_IT_number 14
_space_group_name_Hall '-P 2ybc'
_space_group_name_H-M_alt 'P 1 21/c 1'
_audit_creation_method SHELXL-2016/6
_audit_update_record
;
2021-02-03 deposited with the CCDC.	2021-08-31 downloaded from the CCDC.
;
_cell_angle_alpha 90
_cell_angle_beta 97.934(2)
_cell_angle_gamma 90
_cell_formula_units_Z 4
_cell_length_a 21.6112(12)
_cell_length_b 13.0967(7)
_cell_length_c 7.3463(4)
_cell_measurement_reflns_used 9895
_cell_measurement_temperature 208(2)
_cell_measurement_theta_max 30.37
_cell_measurement_theta_min 3.11
_cell_volume 2059.36(19)
_computing_cell_refinement 'Bruker SAINT'
_computing_data_collection 'Bruker APEX2'
_computing_data_reduction 'Bruker SAINT'
_computing_molecular_graphics 'Bruker SHELXTL'
_computing_publication_material 'Bruker SHELXTL'
_computing_structure_refinement 'SHELXL-2016/6 (Sheldrick, 2016)'
_computing_structure_solution 'SHELXT 2014/5 (Sheldrick, 2014)'
_diffrn_ambient_temperature 208(2)
_diffrn_measured_fraction_theta_full 0.999
_diffrn_measured_fraction_theta_max 0.999
_diffrn_measurement_device_type 'Bruker APEX-II CCD'
_diffrn_measurement_method '\f and \w scans'
_diffrn_radiation_type MoK\a
_diffrn_radiation_wavelength 0.71073
_diffrn_reflns_av_R_equivalents 0.0449
_diffrn_reflns_av_unetI/netI 0.0270
_diffrn_reflns_Laue_measured_fraction_full 0.999
_diffrn_reflns_Laue_measured_fraction_max 0.999
_diffrn_reflns_limit_h_max 25
_diffrn_reflns_limit_h_min -25
_diffrn_reflns_limit_k_max 15
_diffrn_reflns_limit_k_min -15
_diffrn_reflns_limit_l_max 8
_diffrn_reflns_limit_l_min -8
_diffrn_reflns_number 28017
_diffrn_reflns_point_group_measured_fraction_full 0.999
_diffrn_reflns_point_group_measured_fraction_max 0.999
_diffrn_reflns_theta_full 25.027
_diffrn_reflns_theta_max 25.027
_diffrn_reflns_theta_min 2.458
_exptl_absorpt_coefficient_mu 1.328
_exptl_absorpt_correction_type multi-scan
_exptl_crystal_colour red
_exptl_crystal_density_diffrn 1.951
_exptl_crystal_description column
_exptl_crystal_F_000 1216
_exptl_crystal_size_max 0.488
_exptl_crystal_size_mid 0.072
_exptl_crystal_size_min 0.065
_exptl_transmission_factor_max 0.7461
_exptl_transmission_factor_min 0.6583
_refine_diff_density_max 0.717
_refine_diff_density_min -0.758
_refine_diff_density_rms 0.142
_refine_ls_extinction_method none
_refine_ls_goodness_of_fit_ref 1.079
_refine_ls_hydrogen_treatment undef
_refine_ls_matrix_type full
_refine_ls_number_parameters 355
_refine_ls_number_reflns 3643
_refine_ls_number_restraints 180
_refine_ls_restrained_S_all 1.060
_refine_ls_R_factor_all 0.0814
_refine_ls_R_factor_gt 0.0682
_refine_ls_shift/su_max 0.001
_refine_ls_shift/su_mean 0.000
_refine_ls_structure_factor_coef Fsqd
_refine_ls_weighting_details 'w=1/[\s^2^(Fo^2^)+(0.0965P)^2^+15.9537P] where P=(Fo^2^+2Fc^2^)/3'
_refine_ls_weighting_scheme calc
_refine_ls_wR_factor_gt 0.1907
_refine_ls_wR_factor_ref 0.2006
_reflns_Friedel_coverage 0.000
_reflns_number_gt 2983
_reflns_number_total 3643
_reflns_threshold_expression 'I > 2\s(I)'
_cod_data_source_file d1sc04338b2.cif
_cod_data_source_block MOF-2
_cod_original_sg_symbol_H-M 'P 21/c'
_cod_database_code 1564701
_shelx_shelxl_version_number 2016/6
_shelx_space_group_comment
;
The symmetry employed for this shelxl refinement is uniquely defined
by the following loop, which should always be used as a source of
symmetry information in preference to the above space-group names.
They are only intended as comments.
;
_shelx_estimated_absorpt_t_min 0.563
_shelx_estimated_absorpt_t_max 0.919

loop_
_space_group_symop_operation_xyz
'x, y, z'
'-x, y+1/2, -z+1/2'
'-x, -y, -z'
'x, -y-1/2, z-1/2'

loop_
_atom_site_label
_atom_site_type_symbol
_atom_site_fract_x
_atom_site_fract_y
_atom_site_fract_z
_atom_site_U_iso_or_equiv
_atom_site_adp_type
_atom_site_occupancy
_atom_site_site_symmetry_order
_atom_site_calc_flag
_atom_site_refinement_flags_posn
_atom_site_refinement_flags_adp
_atom_site_refinement_flags_occupancy
_atom_site_disorder_assembly
_atom_site_disorder_group
K1 K 1.07518(6) 0.25659(11) -0.00218(19) 0.0272(4) Uani 1 1 d . . . . .
K2 K 1.04743(6) -0.04114(10) 0.26545(18) 0.0225(4) Uani 1 1 d . . . . .
K3 K 0.54688(6) 0.04150(10) 0.27005(18) 0.0213(4) Uani 1 1 d . . . . .
K4 K 0.42869(6) 0.24680(10) 0.51469(18) 0.0239(4) Uani 1 1 d . . . . .
C5 C 0.7733(3) 0.2251(5) 0.1903(11) 0.0061(16) Uani 0.753(13) 1 d . U P A 1
C6 C 0.7214(3) 0.2790(5) 0.2088(12) 0.0061(16) Uani 0.753(13) 1 d . U P A 1
S1 S 0.84342(12) 0.27978(19) 0.1426(6) 0.0114(8) Uani 0.753(13) 1 d . U P A 1
S2 S 0.77593(15) 0.0915(2) 0.2112(6) 0.0124(8) Uani 0.753(13) 1 d . U P A 1
S3 S 0.71749(14) 0.4133(2) 0.1858(6) 0.0118(8) Uani 0.753(13) 1 d . U P A 1
S4 S 0.65156(12) 0.2226(2) 0.2475(5) 0.0092(7) Uani 0.753(13) 1 d . U P A 1
C5' C 0.7781(16) 0.225(3) 0.284(5) 0.039(6) Uani 0.247(13) 1 d . U P A 2
C6' C 0.7250(14) 0.280(3) 0.298(6) 0.037(6) Uani 0.247(13) 1 d . U P A 2
S1' S 0.8475(6) 0.2810(11) 0.232(4) 0.052(4) Uani 0.247(13) 1 d . U P A 2
S2' S 0.7820(7) 0.0878(13) 0.292(3) 0.048(4) Uani 0.247(13) 1 d . U P A 2
S3' S 0.7230(7) 0.4115(12) 0.269(3) 0.047(4) Uani 0.247(13) 1 d . U P A 2
S4' S 0.6551(6) 0.2192(10) 0.334(3) 0.046(3) Uani 0.247(13) 1 d . U P A 2
O1 O 0.98047(19) 0.2625(3) 0.2092(6) 0.0240(10) Uani 1 1 d . . . . .
O2 O 0.98133(19) 0.1055(3) 0.0946(6) 0.0215(9) Uani 1 1 d . . . . .
O3 O 0.9296(2) -0.0324(4) 0.3786(6) 0.0341(12) Uani 1 1 d . . . . .
O4 O 0.8632(4) -0.0919(7) 0.1238(18) 0.034(3) Uani 0.58(3) 1 d . U P B 1
O4' O 0.8546(5) -0.0994(9) 0.217(2) 0.027(4) Uani 0.42(3) 1 d . U P B 2
O5 O 0.6394(3) 0.5923(4) 0.3597(10) 0.0572(18) Uani 1 1 d . . . . .
O6 O 0.5712(2) 0.5468(4) 0.1175(7) 0.0316(11) Uani 1 1 d . . . . .
O7 O 0.52374(19) 0.3991(3) 0.4033(6) 0.0208(9) Uani 1 1 d . . . . .
O8 O 0.52360(18) 0.2390(3) 0.3021(6) 0.0207(9) Uani 1 1 d . . . . .
C1 C 0.9552(2) 0.1786(4) 0.1611(7) 0.0137(11) Uani 1 1 d . . . . .
C2 C 0.8879(3) 0.1676(4) 0.1862(8) 0.0158(12) Uani 1 1 d . . . . .
C3 C 0.8572(3) 0.0816(4) 0.2200(8) 0.0185(13) Uani 1 1 d . . . . .
C4 C 0.8848(3) -0.0230(5) 0.2560(9) 0.0219(13) Uani 1 1 d . . . . .
C7 C 0.6423(3) 0.4229(4) 0.2534(8) 0.0163(12) Uani 1 1 d . . . . .
C8 C 0.6127(2) 0.3372(4) 0.2834(8) 0.0135(11) Uani 1 1 d . . . . .
C9 C 0.5480(2) 0.3253(4) 0.3341(7) 0.0118(11) Uani 1 1 d . . . . .
C10 C 0.6146(3) 0.5295(4) 0.2415(9) 0.0220(14) Uani 1 1 d . . . . .
O1S O 0.8573(3) 0.8877(4) 0.7278(8) 0.0477(14) Uani 1 1 d . . . . .
O2S O 0.6393(2) -0.1113(4) 0.2542(8) 0.0434(13) Uani 1 1 d . . . . .
O3S O 0.7633(6) 0.8496(8) 0.422(2) 0.054(3) Uani 0.5 1 d . . P . .
O5S O 0.7415(9) 0.6518(18) 0.524(3) 0.091(7) Uani 0.5 1 d . . P . .
O4S O 0.7645(7) 0.6458(12) 0.451(2) 0.049(4) Uani 0.5 1 d . . P . .
O6S O 0.7362(12) 0.842(2) 0.542(4) 0.156(10) Uani 0.5 1 d . U P . .

loop_
_atom_site_aniso_label
_atom_site_aniso_U_11
_atom_site_aniso_U_22
_atom_site_aniso_U_33
_atom_site_aniso_U_23
_atom_site_aniso_U_13
_atom_site_aniso_U_12
K1 0.0232(7) 0.0354(9) 0.0243(7) -0.0011(6) 0.0077(6) -0.0022(6)
K2 0.0237(7) 0.0172(7) 0.0263(7) 0.0032(5) 0.0020(5) 0.0051(5)
K3 0.0235(7) 0.0122(7) 0.0284(7) -0.0007(5) 0.0042(5) -0.0046(5)
K4 0.0240(7) 0.0256(8) 0.0236(7) -0.0020(5) 0.0083(6) 0.0007(6)
C5 0.0057(17) 0.0058(18) 0.0065(18) 0.0001(10) -0.0001(10) 0.0007(10)
C6 0.0055(18) 0.0058(18) 0.0070(18) 0.0000(10) 0.0007(10) -0.0006(10)
S1 0.0044(10) 0.0039(10) 0.0265(17) 0.0024(11) 0.0040(11) 0.0019(7)
S2 0.0038(11) 0.0038(10) 0.0296(19) -0.0016(12) 0.0025(12) 0.0006(7)
S3 0.0054(10) 0.0044(10) 0.0265(18) -0.0016(12) 0.0056(12) -0.0001(7)
S4 0.0051(10) 0.0027(10) 0.0208(16) -0.0003(10) 0.0047(11) 0.0015(7)
C5' 0.044(13) 0.042(13) 0.031(13) -0.014(11) 0.012(11) 0.002(11)
C6' 0.029(11) 0.047(12) 0.035(13) -0.014(11) 0.006(11) -0.002(10)
S1' 0.032(5) 0.053(6) 0.073(11) -0.009(7) 0.016(7) -0.003(4)
S2' 0.034(6) 0.047(6) 0.062(10) -0.007(7) 0.006(7) 0.000(4)
S3' 0.035(6) 0.048(6) 0.061(10) -0.005(7) 0.011(7) 0.001(4)
S4' 0.031(5) 0.041(5) 0.069(10) 0.004(7) 0.016(7) 0.007(4)
O1 0.016(2) 0.022(2) 0.034(3) -0.0088(19) 0.0047(18) -0.0039(18)
O2 0.022(2) 0.020(2) 0.025(2) 0.0032(18) 0.0094(18) 0.0056(18)
O3 0.042(3) 0.037(3) 0.024(2) 0.011(2) 0.007(2) 0.013(2)
O4 0.034(3) 0.033(3) 0.035(3) -0.0012(10) 0.0043(11) 0.0009(10)
O4' 0.027(4) 0.027(4) 0.028(4) 0.0004(10) 0.0029(12) 0.0000(10)
O5 0.040(3) 0.025(3) 0.103(5) -0.035(3) -0.006(3) 0.004(2)
O6 0.031(3) 0.030(3) 0.035(3) 0.015(2) 0.006(2) 0.016(2)
O7 0.022(2) 0.018(2) 0.024(2) 0.0037(18) 0.0111(17) 0.0085(17)
O8 0.014(2) 0.016(2) 0.032(2) -0.0051(18) 0.0054(17) -0.0042(16)
C1 0.010(3) 0.017(3) 0.015(3) -0.001(2) 0.005(2) 0.003(2)
C2 0.014(3) 0.014(3) 0.018(3) -0.005(2) -0.003(2) 0.003(2)
C3 0.008(3) 0.018(3) 0.029(3) -0.010(2) 0.001(2) 0.001(2)
C4 0.009(3) 0.017(3) 0.041(4) 0.000(3) 0.006(3) -0.001(2)
C7 0.015(3) 0.014(3) 0.021(3) -0.006(2) 0.004(2) 0.002(2)
C8 0.012(3) 0.008(3) 0.020(3) -0.004(2) 0.002(2) 0.004(2)
C9 0.015(3) 0.010(3) 0.010(3) 0.001(2) 0.000(2) 0.005(2)
C10 0.019(3) 0.014(3) 0.036(4) -0.003(3) 0.015(3) 0.001(2)
O1S 0.035(3) 0.047(3) 0.064(4) 0.003(3) 0.018(3) 0.001(3)
O2S 0.037(3) 0.043(3) 0.052(3) -0.006(3) 0.013(2) -0.005(2)
O3S 0.049(7) 0.025(6) 0.084(9) 0.019(6) -0.008(6) -0.014(5)
O5S 0.078(16) 0.060(11) 0.13(2) -0.014(13) -0.017(12) 0.016(11)
O4S 0.041(9) 0.032(7) 0.073(11) 0.019(7) 0.009(6) -0.010(6)
O6S 0.151(13) 0.144(13) 0.164(13) 0.006(9) -0.006(9) 0.015(9)

loop_
_atom_type_symbol
_atom_type_description
_atom_type_scat_dispersion_real
_atom_type_scat_dispersion_imag
_atom_type_scat_source
C C 0.0033 0.0016 'International Tables Vol C Tables 4.2.6.8 and 6.1.1.4'
H H 0.0000 0.0000 'International Tables Vol C Tables 4.2.6.8 and 6.1.1.4'
O O 0.0106 0.0060 'International Tables Vol C Tables 4.2.6.8 and 6.1.1.4'
S S 0.1246 0.1234 'International Tables Vol C Tables 4.2.6.8 and 6.1.1.4'
K K 0.2009 0.2494 'International Tables Vol C Tables 4.2.6.8 and 6.1.1.4'

loop_
_geom_angle_atom_site_label_1
_geom_angle_atom_site_label_2
_geom_angle_atom_site_label_3
_geom_angle
_geom_angle_site_symmetry_1
_geom_angle_site_symmetry_3
_geom_angle_publ_flag
O1 K1 O4 129.8(3) . 3_755 ?
O1 K1 O1 84.52(12) . 4_565 ?
O4 K1 O1 91.2(2) 3_755 4_565 ?
O1 K1 O1S 141.17(15) . 2_745 ?
O4 K1 O1S 88.5(3) 3_755 2_745 ?
O1 K1 O1S 89.60(15) 4_565 2_745 ?
O1 K1 O3 74.65(13) . 2_755 ?
O4 K1 O3 152.2(2) 3_755 2_755 ?
O1 K1 O3 105.79(14) 4_565 2_755 ?
O1S K1 O3 70.16(15) 2_745 2_755 ?
O1 K1 O2 45.43(12) . . ?
O4 K1 O2 86.1(2) 3_755 . ?
O1 K1 O2 70.46(12) 4_565 . ?
O1S K1 O2 159.22(16) 2_745 . ?
O3 K1 O2 119.97(13) 2_755 . ?
O1 K1 O1S 88.23(15) . 3_766 ?
O4 K1 O1S 60.7(3) 3_755 3_766 ?
O1 K1 O1S 134.81(15) 4_565 3_766 ?
O1S K1 O1S 121.3(2) 2_745 3_766 ?
O3 K1 O1S 115.06(16) 2_755 3_766 ?
O2 K1 O1S 72.88(14) . 3_766 ?
O1 K1 O4' 86.1(3) . 2_755 ?
O4 K1 O4' 119.3(2) 3_755 2_755 ?
O1 K1 O4' 146.1(2) 4_565 2_755 ?
O1S K1 O4' 77.7(3) 2_745 2_755 ?
O3 K1 O4' 40.4(2) 2_755 2_755 ?
O2 K1 O4' 122.2(3) . 2_755 ?
O1S K1 O4' 77.2(2) 3_766 2_755 ?
O1 K1 O4' 139.6(3) . 3_755 ?
O4 K1 O4' 12.6(2) 3_755 3_755 ?
O1 K1 O4' 85.0(2) 4_565 3_755 ?
O1S K1 O4' 77.5(3) 2_745 3_755 ?
O3 K1 O4' 145.6(3) 2_755 3_755 ?
O2 K1 O4' 94.4(3) . 3_755 ?
O1S K1 O4' 72.3(3) 3_766 3_755 ?
O1 K1 C1 23.05(13) . . ?
O4 K1 C1 109.2(3) 3_755 . ?
O1 K1 C1 72.64(14) 4_565 . ?
O1S K1 C1 154.74(16) 2_745 . ?
O3 K1 C1 97.00(14) 2_755 . ?
O2 K1 C1 23.08(13) . . ?
O1S K1 C1 83.71(15) 3_766 . ?
O4' K1 C1 107.0(3) 2_755 . ?
O4' K1 C1 117.4(3) 3_755 . ?
O1 K1 C1 81.51(13) . 4_565 ?
O4 K1 C1 108.1(2) 3_755 4_565 ?
O1 K1 C1 19.71(13) 4_565 4_565 ?
O1S K1 C1 80.35(15) 2_745 4_565 ?
O3 K1 C1 86.25(14) 2_755 4_565 ?
O2 K1 C1 82.26(12) . 4_565 ?
O1S K1 C1 153.01(15) 3_766 4_565 ?
C1 K1 C1 77.09(13) . 4_565 ?
O1 K1 C4 80.31(13) . 2_755 ?
O4 K1 C4 136.8(2) 3_755 2_755 ?
O1 K1 C4 125.90(14) 4_565 2_755 ?
O1S K1 C4 72.35(16) 2_745 2_755 ?
O3 K1 C4 20.15(14) 2_755 2_755 ?
O2 K1 C4 123.92(13) . 2_755 ?
O1S K1 C4 96.39(16) 3_766 2_755 ?
C1 K1 C4 103.28(14) . 2_755 ?
C1 K1 C4 106.28(14) 4_565 2_755 ?
O2 K2 O1 129.21(14) . 2_745 ?
O2 K2 O2 74.22(14) . 3_755 ?
O1 K2 O2 75.43(13) 2_745 3_755 ?
O2 K2 O3 102.34(14) . 3_756 ?
O1 K2 O3 106.50(15) 2_745 3_756 ?
O2 K2 O3 176.43(14) 3_755 3_756 ?
O2 K2 O3 69.57(13) . . ?
O1 K2 O3 78.08(14) 2_745 . ?
O2 K2 O3 101.76(14) 3_755 . ?
O3 K2 O3 75.91(17) 3_756 . ?
O2 K2 O1S 80.62(15) . 3_766 ?
O1 K2 O1S 147.77(15) 2_745 3_766 ?
O2 K2 O1S 107.20(16) 3_755 3_766 ?
O3 K2 O1S 72.86(16) 3_756 3_766 ?
O3 K2 O1S 130.39(16) . 3_766 ?
O2 K2 S1' 149.9(4) . 2_745 ?
O1 K2 S1' 58.1(3) 2_745 2_745 ?
O2 K2 S1' 81.4(5) 3_755 2_745 ?
O3 K2 S1' 102.1(5) 3_756 2_745 ?
O3 K2 S1' 134.0(3) . 2_745 ?
O1S K2 S1' 90.1(3) 3_766 2_745 ?
O2 K2 S1 160.33(12) . 2_745 ?
O1 K2 S1 57.62(10) 2_745 2_745 ?
O2 K2 S1 92.22(11) 3_755 2_745 ?
O3 K2 S1 91.35(12) 3_756 2_745 ?
O3 K2 S1 128.28(12) . 2_745 ?
O1S K2 S1 90.19(13) 3_766 2_745 ?
O2 K2 C4 57.39(14) . . ?
O1 K2 C4 80.24(13) 2_745 . ?
O2 K2 C4 84.80(14) 3_755 . ?
O3 K2 C4 92.53(15) 3_756 . ?
O3 K2 C4 18.34(14) . . ?
O1S K2 C4 131.74(16) 3_766 . ?
S1' K2 C4 138.1(3) 2_745 . ?
S1 K2 C4 136.92(12) 2_745 . ?
O2 K2 C1 16.01(13) . . ?
O1 K2 C1 132.80(13) 2_745 . ?
O2 K2 C1 89.71(13) 3_755 . ?
O3 K2 C1 86.79(13) 3_756 . ?
O3 K2 C1 61.23(13) . . ?
O1S K2 C1 79.34(15) 3_766 . ?
S1' K2 C1 163.7(4) 2_745 . ?
S1 K2 C1 169.45(11) 2_745 . ?
C4 K2 C1 53.59(13) . . ?
O2 K2 K1 64.61(10) . 4_566 ?
O1 K2 K1 150.63(11) 2_745 4_566 ?
O2 K2 K1 132.44(10) 3_755 4_566 ?
O3 K2 K1 45.15(10) 3_756 4_566 ?
O3 K2 K1 85.74(11) . 4_566 ?
O1S K2 K1 45.18(12) 3_766 4_566 ?
S1 K2 K1 119.74(6) 2_745 4_566 ?
C4 K2 K1 92.02(11) . 4_566 ?
C1 K2 K1 52.80(9) . 4_566 ?
O2 K2 K1 90.24(10) . 3_755 ?
O1 K2 K1 40.45(10) 2_745 3_755 ?
O2 K2 K1 45.87(9) 3_755 3_755 ?
O3 K2 K1 134.05(12) 3_756 3_755 ?
O3 K2 K1 67.49(11) . 3_755 ?
O1S K2 K1 153.06(13) 3_766 3_755 ?
S1 K2 K1 90.25(6) 2_745 3_755 ?
C4 K2 K1 57.68(10) . 3_755 ?
C1 K2 K1 98.50(10) . 3_755 ?
K1 K2 K1 148.81(4) 4_566 3_755 ?
O7 K3 O8 129.14(14) 2_645 . ?
O7 K3 O7 73.38(14) 2_645 4_565 ?
O8 K3 O7 78.60(13) . 4_565 ?
O7 K3 O6 99.97(13) 2_645 4_566 ?
O8 K3 O6 109.74(14) . 4_566 ?
O7 K3 O6 171.63(13) 4_565 4_566 ?
O7 K3 O6 70.54(13) 2_645 2_645 ?
O8 K3 O6 75.94(13) . 2_645 ?
O7 K3 O6 103.32(14) 4_565 2_645 ?
O6 K3 O6 78.66(16) 4_566 2_645 ?
O7 K3 O2S 81.08(15) 2_645 . ?
O8 K3 O2S 146.48(15) . . ?
O7 K3 O2S 100.98(15) 4_565 . ?
O6 K3 O2S 72.58(15) 4_566 . ?
O6 K3 O2S 134.97(16) 2_645 . ?
O7 K3 S4' 158.0(4) 2_645 . ?
O8 K3 S4' 55.7(2) . . ?
O7 K3 S4' 88.3(4) 4_565 . ?
O6 K3 S4' 97.0(4) 4_566 . ?
O6 K3 S4' 127.0(3) 2_645 . ?
O2S K3 S4' 90.8(2) . . ?
O7 K3 S4 147.50(12) 2_645 . ?
O8 K3 S4 56.14(10) . . ?
O7 K3 S4 77.48(11) 4_565 . ?
O6 K3 S4 107.50(12) 4_566 . ?
O6 K3 S4 131.23(11) 2_645 . ?
O2S K3 S4 90.76(12) . . ?
O7 K3 C10 56.12(14) 2_645 2_645 ?
O8 K3 C10 81.05(13) . 2_645 ?
O7 K3 C10 86.75(14) 4_565 2_645 ?
O6 K3 C10 93.74(15) 4_566 2_645 ?
O6 K3 C10 18.88(14) 2_645 2_645 ?
O2S K3 C10 132.47(15) . 2_645 ?
S4 K3 C10 136.33(11) . 2_645 ?
O7 K3 C9 16.33(12) 2_645 2_645 ?
O8 K3 C9 133.81(13) . 2_645 ?
O7 K3 C9 89.59(12) 4_565 2_645 ?
O6 K3 C9 84.02(13) 4_566 2_645 ?
O6 K3 C9 63.54(13) 2_645 2_645 ?
O2S K3 C9 79.43(14) . 2_645 ?
S4 K3 C9 162.06(12) . 2_645 ?
C10 K3 C9 53.57(13) 2_645 2_645 ?
O7 K3 K4 88.53(10) 2_645 4_565 ?
O8 K3 K4 42.11(9) . 4_565 ?
O7 K3 K4 48.91(9) 4_565 4_565 ?
O6 K3 K4 137.36(11) 4_566 4_565 ?
O6 K3 K4 64.92(11) 2_645 4_565 ?
O2S K3 K4 149.88(13) . 4_565 ?
S4 K3 K4 82.96(6) . 4_565 ?
C10 K3 K4 56.90(10) 2_645 4_565 ?
C9 K3 K4 97.97(9) 2_645 4_565 ?
O7 K3 K4 64.41(10) 2_645 3_656 ?
O8 K3 K4 151.66(11) . 3_656 ?
O7 K3 K4 128.85(9) 4_565 3_656 ?
O6 K3 K4 42.80(10) 4_566 3_656 ?
O6 K3 K4 89.01(11) 2_645 3_656 ?
O2S K3 K4 46.64(11) . 3_656 ?
S4 K3 K4 128.99(7) . 3_656 ?
C10 K3 K4 92.47(10) 2_645 3_656 ?
C9 K3 K4 51.89(9) 2_645 3_656 ?
K4 K3 K4 148.05(4) 4_565 3_656 ?
O8 K4 O8 84.40(11) 4_566 . ?
O8 K4 O6 107.16(14) 4_566 2_645 ?
O8 K4 O6 74.39(13) . 2_645 ?
O8 K4 O5 93.82(15) 4_566 3_666 ?
O8 K4 O5 133.11(17) . 3_666 ?
O6 K4 O5 147.82(16) 2_645 3_666 ?
O8 K4 O2S 136.36(15) 4_566 2_655 ?
O8 K4 O2S 89.14(14) . 2_655 ?
O6 K4 O2S 112.46(16) 2_645 2_655 ?
O5 K4 O2S 60.69(19) 3_666 2_655 ?
O8 K4 O2S 88.69(14) 4_566 3_656 ?
O8 K4 O2S 140.15(14) . 3_656 ?
O6 K4 O2S 70.36(15) 2_645 3_656 ?
O5 K4 O2S 86.41(18) 3_666 3_656 ?
O2S K4 O2S 121.1(2) 2_655 3_656 ?
O8 K4 O7 72.70(12) 4_566 . ?
O8 K4 O7 44.71(11) . . ?
O6 K4 O7 119.10(13) 2_645 . ?
O5 K4 O7 90.00(15) 3_666 . ?
O2S K4 O7 72.59(13) 2_655 . ?
O2S K4 O7 160.78(14) 3_656 . ?
O8 K4 C9 74.89(13) 4_566 . ?
O8 K4 C9 22.48(13) . . ?
O6 K4 C9 96.71(14) 2_645 . ?
O5 K4 C9 112.46(17) 3_666 . ?
O2S K4 C9 82.92(14) 2_655 . ?
O2S K4 C9 155.37(15) 3_656 . ?
O7 K4 C9 22.59(12) . . ?
O8 K4 C9 20.55(12) 4_566 4_566 ?
O8 K4 C9 79.97(13) . 4_566 ?
O6 K4 C9 86.67(14) 2_645 4_566 ?
O5 K4 C9 111.58(16) 3_666 4_566 ?
O2S K4 C9 154.68(15) 2_655 4_566 ?
O2S K4 C9 80.04(14) 3_656 4_566 ?
O7 K4 C9 83.76(12) . 4_566 ?
C9 K4 C9 78.31(13) . 4_566 ?
O8 K4 C10 126.24(14) 4_566 2_645 ?
O8 K4 C10 80.06(13) . 2_645 ?
O6 K4 C10 19.13(14) 2_645 2_645 ?
O5 K4 C10 133.01(15) 3_666 2_645 ?
O2S K4 C10 94.67(16) 2_655 2_645 ?
O2S K4 C10 72.74(15) 3_656 2_645 ?
O7 K4 C10 122.09(13) . 2_645 ?
C9 K4 C10 102.08(14) . 2_645 ?
C9 K4 C10 105.71(14) 4_566 2_645 ?
O8 K4 K4 48.03(9) 4_566 4_566 ?
O8 K4 K4 132.27(9) . 4_566 ?
O6 K4 K4 111.65(12) 2_645 4_566 ?
O5 K4 K4 65.21(15) 3_666 4_566 ?
O2S K4 K4 125.85(12) 2_655 4_566 ?
O2S K4 K4 51.39(11) 3_656 4_566 ?
O7 K4 K4 110.23(9) . 4_566 ?
C9 K4 K4 120.93(10) . 4_566 ?
C9 K4 K4 54.31(9) 4_566 4_566 ?
C10 K4 K4 121.61(12) 2_645 4_566 ?
O8 K4 K4 131.73(9) 4_566 4_565 ?
O8 K4 K4 47.87(9) . 4_565 ?
O6 K4 K4 70.97(11) 2_645 4_565 ?
O5 K4 K4 112.64(16) 3_666 4_565 ?
O2S K4 K4 52.08(11) 2_655 4_565 ?
O2S K4 K4 130.63(12) 3_656 4_565 ?
O7 K4 K4 67.94(9) . 4_565 ?
C9 K4 K4 58.09(10) . 4_565 ?
C9 K4 K4 126.60(10) 4_566 4_565 ?
C10 K4 K4 60.88(11) 2_645 4_565 ?
K4 K4 K4 177.38(9) 4_566 4_565 ?
C6 C5 S1 124.0(6) . . ?
C6 C5 S2 122.1(6) . . ?
S1 C5 S2 113.9(4) . . ?
C5 C6 S4 123.1(6) . . ?
C5 C6 S3 122.8(6) . . ?
S4 C6 S3 114.0(4) . . ?
C5 S1 C2 95.1(3) . . ?
C5 S1 K2 148.7(3) . 2_755 ?
C2 S1 K2 101.4(2) . 2_755 ?
C3 S2 C5 95.6(3) . . ?
C6 S3 C7 94.4(3) . . ?
C6 S4 C8 96.1(3) . . ?
C6 S4 K3 158.6(3) . . ?
C8 S4 K3 105.1(2) . . ?
C6' C5' S1' 123(3) . . ?
C6' C5' S2' 124(3) . . ?
S1' C5' S2' 112.8(18) . . ?
C5' C6' S3' 121(3) . . ?
C5' C6' S4' 121(3) . . ?
S3' C6' S4' 117.2(19) . . ?
C5' S1' C2 98.4(13) . . ?
C2 S1' K2 103.7(5) . 2_755 ?
C3 S2' C5' 94.5(13) . . ?
C7 S3' C6' 95.9(13) . . ?
C6' S4' C8 90.3(13) . . ?
C6' S4' K3 155.0(13) . . ?
C8 S4' K3 104.2(6) . . ?
C1 O1 K2 140.6(4) . 2_755 ?
C1 O1 K1 98.4(3) . . ?
K2 O1 K1 105.19(15) 2_755 . ?
C1 O1 K1 112.8(4) . 4_566 ?
K2 O1 K1 100.74(14) 2_755 4_566 ?
K1 O1 K1 84.23(12) . 4_566 ?
C1 O2 K2 128.7(4) . . ?
C1 O2 K2 123.7(4) . 3_755 ?
K2 O2 K2 105.78(14) . 3_755 ?
C1 O2 K1 86.7(3) . . ?
K2 O2 K1 104.91(14) . . ?
K2 O2 K1 92.55(12) 3_755 . ?
C4 O3 K2 132.6(4) . 3_756 ?
C4 O3 K2 116.3(4) . . ?
K2 O3 K2 104.10(17) 3_756 . ?
C4 O3 K1 105.3(4) . 2_745 ?
K2 O3 K1 92.57(13) 3_756 2_745 ?
K2 O3 K1 97.26(14) . 2_745 ?
C4 O4 K1 128.3(6) . 3_755 ?
C4 O4' K1 98.4(7) . 2_745 ?
C4 O4' K1 112.6(9) . 3_755 ?
K1 O4' K1 73.1(2) 2_745 3_755 ?
C10 O5 K4 121.7(4) . 3_666 ?
C10 O6 K3 128.9(4) . 4_565 ?
C10 O6 K3 114.2(4) . 2_655 ?
K3 O6 K3 101.34(16) 4_565 2_655 ?
C10 O6 K4 113.0(4) . 2_655 ?
K3 O6 K4 94.58(14) 4_565 2_655 ?
K3 O6 K4 99.83(14) 2_655 2_655 ?
C9 O7 K3 127.2(3) . 2_655 ?
C9 O7 K3 125.7(3) . 4_566 ?
K3 O7 K3 106.62(14) 2_655 4_566 ?
C9 O7 K4 86.5(3) . . ?
K3 O7 K4 103.09(14) 2_655 . ?
K3 O7 K4 87.75(11) 4_566 . ?
C9 O8 K3 144.5(3) . . ?
C9 O8 K4 109.5(3) . 4_565 ?
K3 O8 K4 97.41(13) . 4_565 ?
C9 O8 K4 100.8(3) . . ?
K3 O8 K4 104.62(14) . . ?
K4 O8 K4 84.10(11) 4_565 . ?
O2 C1 O1 125.5(5) . . ?
O2 C1 C2 118.3(5) . . ?
O1 C1 C2 116.2(5) . . ?
O2 C1 K1 70.2(3) . . ?
O1 C1 K1 58.6(3) . . ?
C2 C1 K1 159.4(4) . . ?
O2 C1 K1 97.7(3) . 4_566 ?
O1 C1 K1 47.5(3) . 4_566 ?
C2 C1 K1 125.8(3) . 4_566 ?
K1 C1 K1 67.51(11) . 4_566 ?
O2 C1 K2 35.3(3) . . ?
O1 C1 K2 116.2(3) . . ?
C2 C1 K2 115.1(3) . . ?
K1 C1 K2 82.98(12) . . ?
K1 C1 K2 72.36(11) 4_566 . ?
C3 C2 C1 127.9(5) . . ?
C3 C2 S1 117.4(4) . . ?
C1 C2 S1 114.4(4) . . ?
C3 C2 S1' 113.3(6) . . ?
C1 C2 S1' 117.0(6) . . ?
C2 C3 C4 126.9(5) . . ?
C2 C3 S2 116.6(5) . . ?
C4 C3 S2 116.4(4) . . ?
C2 C3 S2' 120.7(7) . . ?
C4 C3 S2' 110.2(7) . . ?
O4' C4 O3 115.9(8) . . ?
O3 C4 O4 127.8(6) . . ?
O4' C4 C3 121.7(7) . . ?
O3 C4 C3 118.1(5) . . ?
O4 C4 C3 113.0(6) . . ?
O3 C4 K1 54.6(3) . 2_745 ?
O4 C4 K1 81.7(5) . 2_745 ?
C3 C4 K1 156.8(4) . 2_745 ?
O4' C4 K2 117.1(7) . . ?
O3 C4 K2 45.4(3) . . ?
O4 C4 K2 102.3(5) . . ?
C3 C4 K2 115.9(3) . . ?
K1 C4 K2 75.86(12) 2_745 . ?
C8 C7 C10 126.4(5) . . ?
C8 C7 S3' 114.8(7) . . ?
C10 C7 S3' 117.9(7) . . ?
C8 C7 S3 118.1(4) . . ?
C10 C7 S3 114.8(4) . . ?
C7 C8 C9 128.0(5) . . ?
C7 C8 S4 116.5(4) . . ?
C9 C8 S4 115.4(4) . . ?
C7 C8 S4' 121.0(6) . . ?
C9 C8 S4' 108.7(6) . . ?
O7 C9 O8 125.9(5) . . ?
O7 C9 C8 118.7(5) . . ?
O8 C9 C8 115.4(5) . . ?
O7 C9 K4 70.9(3) . . ?
O8 C9 K4 56.7(3) . . ?
C8 C9 K4 163.3(3) . . ?
O7 C9 K4 100.2(3) . 4_565 ?
O8 C9 K4 49.9(3) . 4_565 ?
C8 C9 K4 120.3(3) . 4_565 ?
K4 C9 K4 67.60(11) . 4_565 ?
O7 C9 K3 36.5(3) . 2_655 ?
O8 C9 K3 117.8(3) . 2_655 ?
C8 C9 K3 113.4(3) . 2_655 ?
K4 C9 K3 82.57(12) . 2_655 ?
K4 C9 K3 72.97(10) 4_565 2_655 ?
O6 C10 O5 126.6(6) . . ?
O6 C10 C7 117.6(5) . . ?
O5 C10 C7 115.7(6) . . ?
O6 C10 K4 47.9(3) . 2_655 ?
O5 C10 K4 84.0(4) . 2_655 ?
C7 C10 K4 149.4(4) . 2_655 ?
O6 C10 K3 47.0(3) . 2_655 ?
O5 C10 K3 108.5(4) . 2_655 ?
C7 C10 K3 115.4(3) . 2_655 ?
K4 C10 K3 75.85(13) 2_655 2_655 ?
K2 O1S K1 90.44(16) 3_766 2_755 ?
K2 O1S K1 98.52(18) 3_766 3_766 ?
K1 O1S K1 77.00(14) 2_755 3_766 ?
K3 O2S K4 100.53(17) . 2_645 ?
K3 O2S K4 89.48(15) . 3_656 ?
K4 O2S K4 76.52(13) 2_645 3_656 ?

loop_
_geom_bond_atom_site_label_1
_geom_bond_atom_site_label_2
_geom_bond_distance
_geom_bond_site_symmetry_2
_geom_bond_publ_flag
K1 O1 2.736(4) . ?
K1 O4 2.747(10) 3_755 ?
K1 O1 2.747(5) 4_565 ?
K1 O1S 2.914(6) 2_745 ?
K1 O3 2.916(5) 2_755 ?
K1 O2 2.989(4) . ?
K1 O1S 2.992(6) 3_766 ?
K1 O4' 3.063(13) 2_755 ?
K1 O4' 3.111(14) 3_755 ?
K1 C1 3.172(5) . ?
K1 C1 3.434(6) 4_565 ?
K1 C4 3.452(6) 2_755 ?
K2 O2 2.609(4) . ?
K2 O1 2.654(4) 2_745 ?
K2 O2 2.764(4) 3_755 ?
K2 O3 2.767(5) 3_756 ?
K2 O3 2.789(5) . ?
K2 O1S 2.873(6) 3_766 ?
K2 S1' 3.252(13) 2_745 ?
K2 S1 3.329(3) 2_745 ?
K2 C4 3.513(6) . ?
K2 C1 3.525(6) . ?
K3 O7 2.625(4) 2_645 ?
K3 O8 2.652(4) . ?
K3 O7 2.783(4) 4_565 ?
K3 O6 2.785(5) 4_566 ?
K3 O6 2.789(5) 2_645 ?
K3 O2S 2.841(6) . ?
K3 S4' 3.287(14) . ?
K3 S4 3.298(3) . ?
K3 C10 3.482(6) 2_645 ?
K3 C9 3.518(5) 2_645 ?
K3 K4 4.0506(19) 4_565 ?
K3 K4 4.0994(19) 3_656 ?
K4 O8 2.739(4) 4_566 ?
K4 O8 2.746(4) . ?
K4 O6 2.794(5) 2_645 ?
K4 O5 2.799(5) 3_666 ?
K4 O2S 2.952(6) 2_655 ?
K4 O2S 2.981(6) 3_656 ?
K4 O7 3.055(4) . ?
K4 C9 3.227(6) . ?
K4 C9 3.373(5) 4_566 ?
K4 C10 3.468(6) 2_645 ?
K4 K4 3.6741(2) 4_566 ?
K4 K4 3.6741(2) 4_565 ?
C5 C6 1.347(10) . ?
C5 S1 1.755(7) . ?
C5 S2 1.756(8) . ?
C6 S4 1.739(7) . ?
C6 S3 1.768(8) . ?
S1 C2 1.761(6) . ?
S2 C3 1.754(6) . ?
S3 C7 1.768(6) . ?
S4 C8 1.758(6) . ?
C5' C6' 1.37(5) . ?
C5' S1' 1.76(4) . ?
C5' S2' 1.79(4) . ?
C6' S3' 1.74(4) . ?
C6' S4' 1.76(3) . ?
S1' C2 1.780(15) . ?
S2' C3 1.780(17) . ?
S3' C7 1.738(15) . ?
S4' C8 1.809(15) . ?
O1 C1 1.256(7) . ?
O2 C1 1.246(7) . ?
O3 C4 1.233(8) . ?
O4 C4 1.360(12) . ?
O4' C4 1.207(13) . ?
O5 C10 1.260(8) . ?
O6 C10 1.235(8) . ?
O7 C9 1.242(7) . ?
O8 C9 1.256(7) . ?
C1 C2 1.497(7) . ?
C2 C3 1.347(8) . ?
C3 C4 1.503(8) . ?
C7 C8 1.325(8) . ?
C7 C10 1.517(8) . ?
C8 C9 1.502(7) . ?
O3S O6S 1.12(3) . ?
O5S O4S 0.79(2) . ?
